data_7017625
loop_
_publ_author_name
'Gu, Shaojin'
'Liu, Bo'
'Chen, Jiuxi'
'Wu, Huayue'
'Chen, Wanzhi'

_publ_section_title
;
 Synthesis, structures, and properties of ruthenium(II) complexes of
 N-(1,10-phenanthrolin-2-yl)imidazolylidenes.
;
_journal_issue 3
_journal_name_full 'Dalton transactions (Cambridge, England : 2003)'
_journal_page_first 962
_journal_page_last 970
_journal_paper_doi 10.1039/c1dt11269d
_journal_volume 41
_journal_year 2012
_chemical_formula_sum 'C40 H39 F12 N9 P2 Ru'
_chemical_formula_weight 1036.81
_chemical_name_systematic
;
?
;
_space_group_IT_number 15
_symmetry_cell_setting monoclinic
_symmetry_space_group_name_Hall '-C 2yc'
_symmetry_space_group_name_H-M 'C 1 2/c 1'
_atom_sites_solution_hydrogens geom
_atom_sites_solution_primary direct
_atom_sites_solution_secondary difmap
_audit_creation_method SHELXL-97
_cell_angle_alpha 90.00
_cell_angle_beta 91.407(4)
_cell_angle_gamma 90.00
_cell_formula_units_Z 4
_cell_length_a 19.5793(9)
_cell_length_b 14.3329(6)
_cell_length_c 16.3835(7)
_cell_measurement_reflns_used 5491
_cell_measurement_temperature 293(2)
_cell_measurement_theta_max 29.4792
_cell_measurement_theta_min 3.0210
_cell_volume 4596.3(3)
_computing_cell_refinement 'CrysAlisPro(Oxford Diffraction Ltd.)'
_computing_data_collection 'CrysAlisPro(Oxford Diffraction Ltd.)'
_computing_data_reduction 'CrysAlisPro(Oxford Diffraction Ltd.)'
_computing_molecular_graphics 'Bruker SHELXTL'
_computing_publication_material 'Bruker SHELXTL'
_computing_structure_refinement 'Bruker SHELXTL'
_computing_structure_solution 'Bruker SHELXTL'
_diffrn_ambient_temperature 293(2)
_diffrn_measured_fraction_theta_full 0.998
_diffrn_measured_fraction_theta_max 0.998
_diffrn_measurement_device_type 'Xcalibur, Atlas, Gemini ultra'
_diffrn_measurement_method '\w scans'
_diffrn_radiation_monochromator graphite
_diffrn_radiation_source 'Enhance (Mo) X-ray Source'
_diffrn_radiation_type MoK\a
_diffrn_radiation_wavelength 0.71073
_diffrn_reflns_av_R_equivalents 0.0258
_diffrn_reflns_av_sigmaI/netI 0.0321
_diffrn_reflns_limit_h_max 23
_diffrn_reflns_limit_h_min -17
_diffrn_reflns_limit_k_max 17
_diffrn_reflns_limit_k_min -14
_diffrn_reflns_limit_l_max 15
_diffrn_reflns_limit_l_min -19
_diffrn_reflns_number 10462
_diffrn_reflns_theta_full 25.01
_diffrn_reflns_theta_max 25.01
_diffrn_reflns_theta_min 3.03
_exptl_absorpt_coefficient_mu 0.499
_exptl_absorpt_correction_T_max 0.9289
_exptl_absorpt_correction_T_min 0.8687
_exptl_absorpt_process_details
;
CrysAlisPro, Oxford Diffraction Ltd.,
Version 1.171.34.40 (release 27-08-2010 CrysAlis171 .NET)
(compiled Aug 27 2010,11:50:40)
Empirical absorption correction using spherical harmonics,
implemented in SCALE3 ABSPACK scaling algorithm.
;
_exptl_crystal_colour red
_exptl_crystal_density_diffrn 1.498
_exptl_crystal_density_method 'not measured'
_exptl_crystal_description block
_exptl_crystal_F_000 2096
_exptl_crystal_size_max 0.29
_exptl_crystal_size_mid 0.25
_exptl_crystal_size_min 0.15
_refine_diff_density_max 1.590
_refine_diff_density_min -1.326
_refine_diff_density_rms 0.158
_refine_ls_extinction_method none
_refine_ls_goodness_of_fit_ref 1.107
_refine_ls_hydrogen_treatment constr
_refine_ls_matrix_type full
_refine_ls_number_parameters 287
_refine_ls_number_reflns 4049
_refine_ls_number_restraints 59
_refine_ls_restrained_S_all 1.151
_refine_ls_R_factor_all 0.0790
_refine_ls_R_factor_gt 0.0697
_refine_ls_shift/su_max 0.027
_refine_ls_shift/su_mean 0.002
_refine_ls_structure_factor_coef Fsqd
_refine_ls_weighting_details 'calc w=1/[\s^2^(Fo^2^)+(0.1458P)^2^+14.8245P] where P=(Fo^2^+2Fc^2^)/3'
_refine_ls_weighting_scheme calc
_refine_ls_wR_factor_gt 0.2077
_refine_ls_wR_factor_ref 0.2199
_reflns_number_gt 3502
_reflns_number_total 4049
_reflns_threshold_expression >2sigma(I)
_cod_data_source_file c1dt11269d.txt
_cod_data_source_block 100111_lgb1231r1
_cod_original_sg_symbol_H-M C2/c
_cod_database_code 7017625

loop_
_symmetry_equiv_pos_as_xyz
'x, y, z'
'-x, y, -z+1/2'
'x+1/2, y+1/2, z'
'-x+1/2, y+1/2, -z+1/2'
'-x, -y, -z'
'x, -y, z-1/2'
'-x+1/2, -y+1/2, -z'
'x+1/2, -y+1/2, z-1/2'

loop_
_atom_site_label
_atom_site_type_symbol
_atom_site_fract_x
_atom_site_fract_y
_atom_site_fract_z
_atom_site_U_iso_or_equiv
_atom_site_adp_type
_atom_site_occupancy
_atom_site_symmetry_multiplicity
_atom_site_calc_flag
_atom_site_refinement_flags
Ru1 Ru 0.5000 0.69789(4) 0.7500 0.0318(3) Uani 1 2 d S
P1 P 0.27155(9) 0.86549(12) 0.12754(11) 0.0534(5) Uani 1 1 d .
F1 F 0.2821(4) 0.8830(5) 0.0335(4) 0.127(2) Uani 1 1 d .
F2 F 0.2490(3) 0.9719(3) 0.1363(4) 0.0897(15) Uani 1 1 d .
F3 F 0.1950(3) 0.8441(4) 0.1103(5) 0.120(2) Uani 1 1 d .
F4 F 0.2613(5) 0.8528(7) 0.2196(4) 0.169(4) Uani 1 1 d .
F5 F 0.3484(3) 0.8922(5) 0.1404(5) 0.135(3) Uani 1 1 d .
F6 F 0.2932(3) 0.7617(4) 0.1179(4) 0.1094(19) Uani 1 1 d .
N1 N 0.3882(3) 0.8564(4) 0.7193(3) 0.0509(13) Uani 1 1 d .
N2 N 0.4048(2) 0.8060(3) 0.8410(3) 0.0409(11) Uani 1 1 d .
N3 N 0.4838(2) 0.6982(3) 0.8702(3) 0.0340(10) Uani 1 1 d .
N4 N 0.5713(2) 0.5913(3) 0.7960(3) 0.0368(10) Uani 1 1 d .
N5 N 0.5000 0.168(3) 0.7500 0.38(2) Uani 1 2 d SDU
C1 C 0.4260(3) 0.7951(4) 0.7612(4) 0.0385(12) Uani 1 1 d .
C3 C 0.6136(3) 0.5352(4) 0.7588(4) 0.0470(14) Uani 1 1 d .
H3 H 0.6162 0.5388 0.7023 0.056 Uiso 1 1 calc R
C4 C 0.6551(3) 0.4699(5) 0.8008(5) 0.0593(17) Uani 1 1 d .
H4 H 0.6830 0.4301 0.7716 0.071 Uiso 1 1 calc R
C5 C 0.6546(3) 0.4645(5) 0.8829(5) 0.0610(18) Uani 1 1 d .
H5 H 0.6829 0.4226 0.9107 0.073 Uiso 1 1 calc R
C6 C 0.6101(3) 0.5240(4) 0.9262(4) 0.0514(15) Uani 1 1 d .
C7 C 0.6036(4) 0.5255(6) 1.0129(5) 0.069(2) Uani 1 1 d .
H7 H 0.6314 0.4866 1.0446 0.082 Uiso 1 1 calc R
C8 C 0.5586(4) 0.5815(6) 1.0503(4) 0.0644(19) Uani 1 1 d .
H8 H 0.5559 0.5798 1.1069 0.077 Uiso 1 1 calc R
C9 C 0.5153(3) 0.6428(5) 1.0048(4) 0.0508(15) Uani 1 1 d .
C10 C 0.4639(4) 0.7001(4) 1.0358(4) 0.0537(16) Uani 1 1 d .
H10 H 0.4564 0.7004 1.0917 0.064 Uiso 1 1 calc R
C11 C 0.4247(3) 0.7555(5) 0.9855(4) 0.0534(15) Uani 1 1 d .
H11 H 0.3910 0.7937 1.0066 0.064 Uiso 1 1 calc R
C12 C 0.4365(3) 0.7535(4) 0.9021(3) 0.0395(12) Uani 1 1 d .
C13 C 0.3547(3) 0.8752(5) 0.8453(5) 0.0562(16) Uani 1 1 d .
H13 H 0.3328 0.8956 0.8917 0.067 Uiso 1 1 calc R
C14 C 0.3449(4) 0.9056(5) 0.7698(4) 0.0614(18) Uani 1 1 d .
H14 H 0.3143 0.9520 0.7533 0.074 Uiso 1 1 calc R
C15 C 0.3907(6) 0.8695(8) 0.6304(6) 0.115(3) Uani 1 1 d DU
H15A H 0.4338 0.8466 0.6103 0.138 Uiso 1 1 calc R
H15B H 0.3868 0.9352 0.6170 0.138 Uiso 1 1 calc R
C16 C 0.3309(8) 0.8148(11) 0.5911(9) 0.155(4) Uani 1 1 d DU
H16A H 0.3314 0.7512 0.6115 0.186 Uiso 1 1 calc R
H16B H 0.2881 0.8433 0.6063 0.186 Uiso 1 1 calc R
C17 C 0.3353(11) 0.8136(11) 0.5002(10) 0.170(4) Uani 1 1 d DU
H17A H 0.3132 0.7564 0.4820 0.204 Uiso 1 1 calc R
H17B H 0.3833 0.8068 0.4884 0.204 Uiso 1 1 calc R
C18 C 0.3082(11) 0.8901(14) 0.4446(13) 0.211(6) Uiso 1 1 d DU
H18A H 0.2757 0.9271 0.4732 0.316 Uiso 1 1 calc R
H18B H 0.2864 0.8627 0.3972 0.316 Uiso 1 1 calc R
H18C H 0.3453 0.9289 0.4281 0.316 Uiso 1 1 calc R
C19 C 0.5222(3) 0.6423(4) 0.9199(3) 0.0405(12) Uani 1 1 d .
C20 C 0.5692(3) 0.5850(4) 0.8794(3) 0.0404(12) Uani 1 1 d .
C21 C 0.5000 0.346(3) 0.7500 0.37(2) Uani 1 2 d SDU
H21A H 0.5011 0.3619 0.6949 0.555 Uiso 0.50 1 d PR
H21B H 0.5395 0.3619 0.7800 0.555 Uiso 0.50 1 d PR
H21C H 0.4594 0.3619 0.7753 0.555 Uiso 0.50 1 d PR
C22 C 0.5000 0.244(3) 0.7500 0.35(2) Uani 1 2 d SDU

loop_
_atom_site_aniso_label
_atom_site_aniso_U_11
_atom_site_aniso_U_22
_atom_site_aniso_U_33
_atom_site_aniso_U_23
_atom_site_aniso_U_13
_atom_site_aniso_U_12
Ru1 0.0310(4) 0.0375(4) 0.0269(4) 0.000 0.0021(2) 0.000
P1 0.0474(9) 0.0573(10) 0.0559(10) -0.0105(8) 0.0059(8) -0.0013(7)
F1 0.169(6) 0.140(5) 0.074(3) 0.013(3) 0.044(4) 0.055(5)
F2 0.085(3) 0.067(3) 0.117(4) -0.034(3) 0.006(3) -0.001(2)
F3 0.064(3) 0.089(4) 0.206(8) -0.013(4) -0.010(4) -0.023(3)
F4 0.228(9) 0.211(8) 0.069(4) 0.030(5) 0.042(5) 0.103(8)
F5 0.066(3) 0.122(5) 0.214(8) -0.016(5) -0.033(4) -0.005(3)
F6 0.116(4) 0.064(3) 0.149(6) -0.008(3) 0.026(4) 0.024(3)
N1 0.048(3) 0.054(3) 0.050(3) 0.010(2) 0.002(2) 0.018(2)
N2 0.035(2) 0.046(3) 0.042(3) -0.0029(19) 0.007(2) 0.0062(19)
N3 0.034(2) 0.038(2) 0.029(2) 0.0006(17) 0.0021(19) -0.0039(17)
N4 0.034(2) 0.041(2) 0.036(2) -0.0001(19) 0.0051(18) -0.0024(19)
N5 0.58(4) 0.36(5) 0.190(16) 0.000 -0.23(2) 0.000
C1 0.035(3) 0.045(3) 0.037(3) 0.000(2) 0.003(2) 0.000(2)
C3 0.038(3) 0.049(3) 0.055(4) -0.001(3) 0.008(3) 0.003(3)
C4 0.048(4) 0.061(4) 0.070(5) 0.002(3) 0.011(3) 0.014(3)
C5 0.049(4) 0.058(4) 0.075(5) 0.012(3) -0.005(3) 0.013(3)
C6 0.043(3) 0.055(3) 0.056(4) 0.013(3) -0.003(3) 0.000(3)
C7 0.068(5) 0.081(5) 0.055(4) 0.024(4) -0.012(4) 0.009(4)
C8 0.069(4) 0.086(5) 0.038(3) 0.012(3) -0.006(3) 0.006(4)
C9 0.058(4) 0.061(4) 0.034(3) 0.007(3) -0.004(3) -0.009(3)
C10 0.065(4) 0.066(4) 0.031(3) -0.001(3) 0.010(3) 0.002(3)
C11 0.057(4) 0.062(4) 0.042(3) -0.010(3) 0.017(3) -0.002(3)
C12 0.039(3) 0.042(3) 0.038(3) -0.001(2) 0.005(2) -0.003(2)
C13 0.048(4) 0.054(3) 0.067(4) -0.005(3) 0.014(3) 0.015(3)
C14 0.055(4) 0.068(4) 0.062(4) 0.010(3) 0.008(3) 0.026(3)
C15 0.136(7) 0.140(7) 0.067(5) -0.009(5) -0.026(5) 0.086(6)
C16 0.171(8) 0.181(8) 0.112(7) -0.017(6) -0.031(7) 0.068(7)
C17 0.186(8) 0.194(8) 0.128(7) -0.014(7) -0.021(7) 0.062(7)
C19 0.039(3) 0.045(3) 0.037(3) 0.005(2) 0.000(2) -0.002(2)
C20 0.040(3) 0.043(3) 0.038(3) 0.006(2) -0.004(2) -0.002(2)
C21 0.58(4) 0.36(5) 0.158(16) 0.000 -0.20(2) 0.000
C22 0.57(4) 0.33(5) 0.129(14) 0.000 -0.24(2) 0.000

loop_
_atom_type_symbol
_atom_type_description
_atom_type_scat_dispersion_real
_atom_type_scat_dispersion_imag
_atom_type_scat_source
C C 0.0033 0.0016 'International Tables Vol C Tables 4.2.6.8 and 6.1.1.4'
H H 0.0000 0.0000 'International Tables Vol C Tables 4.2.6.8 and 6.1.1.4'
F F 0.0171 0.0103 'International Tables Vol C Tables 4.2.6.8 and 6.1.1.4'
N N 0.0061 0.0033 'International Tables Vol C Tables 4.2.6.8 and 6.1.1.4'
P P 0.1023 0.0942 'International Tables Vol C Tables 4.2.6.8 and 6.1.1.4'
Ru Ru -1.2594 0.8363 'International Tables Vol C Tables 4.2.6.8 and 6.1.1.4'

loop_
_geom_angle_atom_site_label_1
_geom_angle_atom_site_label_2
_geom_angle_atom_site_label_3
_geom_angle
_geom_angle_site_symmetry_1
_geom_angle_site_symmetry_3
N3 Ru1 N3 179.8(2) 2_656 .
N3 Ru1 C1 77.2(2) 2_656 2_656
N3 Ru1 C1 102.7(2) . 2_656
N3 Ru1 C1 102.7(2) 2_656 .
N3 Ru1 C1 77.2(2) . .
C1 Ru1 C1 92.9(3) 2_656 .
N3 Ru1 N4 77.18(17) 2_656 2_656
N3 Ru1 N4 102.99(17) . 2_656
C1 Ru1 N4 154.3(2) 2_656 2_656
C1 Ru1 N4 93.44(19) . 2_656
N3 Ru1 N4 102.99(16) 2_656 .
N3 Ru1 N4 77.18(17) . .
C1 Ru1 N4 93.44(19) 2_656 .
C1 Ru1 N4 154.3(2) . .
N4 Ru1 N4 91.5(2) 2_656 .
F4 P1 F3 90.3(5) . .
F4 P1 F6 91.6(4) . .
F3 P1 F6 93.3(3) . .
F4 P1 F5 92.6(5) . .
F3 P1 F5 176.2(4) . .
F6 P1 F5 89.1(4) . .
F4 P1 F1 177.7(5) . .
F3 P1 F1 90.2(4) . .
F6 P1 F1 90.6(4) . .
F5 P1 F1 86.8(5) . .
F4 P1 F2 89.0(4) . .
F3 P1 F2 86.4(3) . .
F6 P1 F2 179.3(4) . .
F5 P1 F2 91.2(3) . .
F1 P1 F2 88.8(3) . .
C1 N1 C14 111.6(5) . .
C1 N1 C15 124.4(6) . .
C14 N1 C15 124.0(6) . .
C12 N2 C1 118.6(4) . .
C12 N2 C13 130.6(5) . .
C1 N2 C13 110.7(5) . .
C12 N3 C19 119.8(5) . .
C12 N3 Ru1 120.9(4) . .
C19 N3 Ru1 119.3(4) . .
C3 N4 C20 117.1(5) . .
C3 N4 Ru1 132.1(4) . .
C20 N4 Ru1 110.8(3) . .
N1 C1 N2 103.7(5) . .
N1 C1 Ru1 143.1(5) . .
N2 C1 Ru1 113.2(4) . .
N4 C3 C4 122.9(6) . .
N4 C3 H3 118.5 . .
C4 C3 H3 118.5 . .
C5 C4 C3 120.4(6) . .
C5 C4 H4 119.8 . .
C3 C4 H4 119.8 . .
C4 C5 C6 119.0(6) . .
C4 C5 H5 120.5 . .
C6 C5 H5 120.5 . .
C20 C6 C5 116.7(6) . .
C20 C6 C7 118.1(6) . .
C5 C6 C7 125.2(6) . .
C8 C7 C6 122.4(6) . .
C8 C7 H7 118.8 . .
C6 C7 H7 118.8 . .
C7 C8 C9 121.1(6) . .
C7 C8 H8 119.4 . .
C9 C8 H8 119.4 . .
C19 C9 C10 116.8(6) . .
C19 C9 C8 116.5(6) . .
C10 C9 C8 126.6(6) . .
C11 C10 C9 121.2(6) . .
C11 C10 H10 119.4 . .
C9 C10 H10 119.4 . .
C10 C11 C12 118.5(6) . .
C10 C11 H11 120.8 . .
C12 C11 H11 120.8 . .
N3 C12 N2 110.0(5) . .
N3 C12 C11 121.9(5) . .
N2 C12 C11 128.0(5) . .
C14 C13 N2 105.9(6) . .
C14 C13 H13 127.1 . .
N2 C13 H13 127.1 . .
C13 C14 N1 108.2(5) . .
C13 C14 H14 125.9 . .
N1 C14 H14 125.9 . .
N1 C15 C16 107.8(10) . .
N1 C15 H15A 110.1 . .
C16 C15 H15A 110.1 . .
N1 C15 H15B 110.1 . .
C16 C15 H15B 110.1 . .
H15A C15 H15B 108.5 . .
C17 C16 C15 111.2(14) . .
C17 C16 H16A 109.4 . .
C15 C16 H16A 109.4 . .
C17 C16 H16B 109.4 . .
C15 C16 H16B 109.4 . .
H16A C16 H16B 108.0 . .
C16 C17 C18 124.3(15) . .
C16 C17 H17A 106.3 . .
C18 C17 H17A 106.3 . .
C16 C17 H17B 106.2 . .
C18 C17 H17B 106.2 . .
H17A C17 H17B 106.4 . .
C17 C18 H18A 109.5 . .
C17 C18 H18B 109.5 . .
H18A C18 H18B 109.5 . .
C17 C18 H18C 109.5 . .
H18A C18 H18C 109.5 . .
H18B C18 H18C 109.5 . .
N3 C19 C9 121.8(5) . .
N3 C19 C20 114.9(5) . .
C9 C19 C20 123.4(5) . .
N4 C20 C6 123.8(5) . .
N4 C20 C19 117.8(5) . .
C6 C20 C19 118.4(5) . .
C22 C21 H21A 104.4 . .
C22 C21 H21B 104.3 . .
H21A C21 H21B 114.1 . .
C22 C21 H21C 104.3 . .
H21A C21 H21C 114.1 . .
H21B C21 H21C 114.0 . .
N5 C22 C21 180.00(2) . .

loop_
_geom_bond_atom_site_label_1
_geom_bond_atom_site_label_2
_geom_bond_distance
_geom_bond_site_symmetry_2
Ru1 N3 2.003(5) 2_656
Ru1 N3 2.003(5) .
Ru1 C1 2.022(6) 2_656
Ru1 C1 2.022(5) .
Ru1 N4 2.190(4) 2_656
Ru1 N4 2.190(4) .
P1 F4 1.537(6) .
P1 F3 1.550(5) .
P1 F6 1.557(5) .
P1 F5 1.562(6) .
P1 F1 1.579(6) .
P1 F2 1.595(5) .
N1 C1 1.328(7) .
N1 C14 1.391(8) .
N1 C15 1.470(11) .
N2 C12 1.387(7) .
N2 C1 1.390(8) .
N2 C13 1.397(7) .
N3 C12 1.335(7) .
N3 C19 1.356(7) .
N4 C3 1.314(7) .
N4 C20 1.371(7) .
N5 C22 1.09(2) .
C3 C4 1.408(9) .
C3 H3 0.9300 .
C4 C5 1.347(10) .
C4 H4 0.9300 .
C5 C6 1.422(10) .
C5 H5 0.9300 .
C6 C20 1.401(8) .
C6 C7 1.428(10) .
C7 C8 1.350(11) .
C7 H7 0.9300 .
C8 C9 1.421(9) .
C8 H8 0.9300 .
C9 C19 1.401(8) .
C9 C10 1.404(10) .
C10 C11 1.366(10) .
C10 H10 0.9300 .
C11 C12 1.393(8) .
C11 H11 0.9300 .
C13 C14 1.321(10) .
C13 H13 0.9300 .
C14 H14 0.9300 .
C15 C16 1.538(15) .
C15 H15A 0.9700 .
C15 H15B 0.9700 .
C16 C17 1.494(15) .
C16 H16A 0.9700 .
C16 H16B 0.9700 .
C17 C18 1.513(16) .
C17 H17A 0.9700 .
C17 H17B 0.9700 .
C18 H18A 0.9600 .
C18 H18B 0.9600 .
C18 H18C 0.9600 .
C19 C20 1.411(8) .
C21 C22 1.46(2) .
C21 H21A 0.9331 .
C21 H21B 0.9346 .
C21 H21C 0.9349 .

loop_
_geom_torsion_atom_site_label_1
_geom_torsion_atom_site_label_2
_geom_torsion_atom_site_label_3
_geom_torsion_atom_site_label_4
_geom_torsion
_geom_torsion_site_symmetry_1
N3 Ru1 N3 C12 46.3(6) 2_656
C1 Ru1 N3 C12 91.4(4) 2_656
C1 Ru1 N3 C12 1.3(4) .
N4 Ru1 N3 C12 -89.4(4) 2_656
N4 Ru1 N3 C12 -178.0(4) .
N3 Ru1 N3 C19 -132.8(6) 2_656
C1 Ru1 N3 C19 -87.7(4) 2_656
C1 Ru1 N3 C19 -177.8(4) .
N4 Ru1 N3 C19 91.6(4) 2_656
N4 Ru1 N3 C19 3.0(4) .
N3 Ru1 N4 C3 -2.9(5) 2_656
N3 Ru1 N4 C3 177.3(5) .
C1 Ru1 N4 C3 -80.5(5) 2_656
C1 Ru1 N4 C3 175.5(5) .
N4 Ru1 N4 C3 74.3(5) 2_656
N3 Ru1 N4 C20 177.1(3) 2_656
N3 Ru1 N4 C20 -2.7(3) .
C1 Ru1 N4 C20 99.5(4) 2_656
C1 Ru1 N4 C20 -4.5(6) .
N4 Ru1 N4 C20 -105.7(4) 2_656
C14 N1 C1 N2 0.6(7) .
C15 N1 C1 N2 -178.3(8) .
C14 N1 C1 Ru1 -178.6(6) .
C15 N1 C1 Ru1 2.5(12) .
C12 N2 C1 N1 -177.8(5) .
C13 N2 C1 N1 -0.7(6) .
C12 N2 C1 Ru1 1.7(6) .
C13 N2 C1 Ru1 178.8(4) .
N3 Ru1 C1 N1 -2.1(8) 2_656
N3 Ru1 C1 N1 177.7(8) .
C1 Ru1 C1 N1 75.4(7) 2_656
N4 Ru1 C1 N1 -79.8(7) 2_656
N4 Ru1 C1 N1 179.5(6) .
N3 Ru1 C1 N2 178.7(4) 2_656
N3 Ru1 C1 N2 -1.5(4) .
C1 Ru1 C1 N2 -103.8(4) 2_656
N4 Ru1 C1 N2 101.1(4) 2_656
N4 Ru1 C1 N2 0.3(7) .
C20 N4 C3 C4 0.8(8) .
Ru1 N4 C3 C4 -179.3(5) .
N4 C3 C4 C5 -2.3(10) .
C3 C4 C5 C6 1.8(11) .
C4 C5 C6 C20 0.1(10) .
C4 C5 C6 C7 179.4(7) .
C20 C6 C7 C8 1.7(11) .
C5 C6 C7 C8 -177.6(7) .
C6 C7 C8 C9 -0.5(12) .
C7 C8 C9 C19 -0.3(10) .
C7 C8 C9 C10 176.0(7) .
C19 C9 C10 C11 -2.7(10) .
C8 C9 C10 C11 -179.1(7) .
C9 C10 C11 C12 0.5(10) .
C19 N3 C12 N2 178.4(5) .
Ru1 N3 C12 N2 -0.7(6) .
C19 N3 C12 C11 -0.3(8) .
Ru1 N3 C12 C11 -179.4(4) .
C1 N2 C12 N3 -0.7(7) .
C13 N2 C12 N3 -177.2(6) .
C1 N2 C12 C11 177.9(6) .
C13 N2 C12 C11 1.4(10) .
C10 C11 C12 N3 1.1(9) .
C10 C11 C12 N2 -177.3(6) .
C12 N2 C13 C14 177.1(6) .
C1 N2 C13 C14 0.5(7) .
N2 C13 C14 N1 -0.1(8) .
C1 N1 C14 C13 -0.4(9) .
C15 N1 C14 C13 178.5(8) .
C1 N1 C15 C16 98.5(10) .
C14 N1 C15 C16 -80.3(11) .
N1 C15 C16 C17 -172.2(10) .
C15 C16 C17 C18 -85(2) .
C12 N3 C19 C9 -2.1(8) .
Ru1 N3 C19 C9 177.0(4) .
C12 N3 C19 C20 178.3(5) .
Ru1 N3 C19 C20 -2.7(6) .
C10 C9 C19 N3 3.6(9) .
C8 C9 C19 N3 -179.7(6) .
C10 C9 C19 C20 -176.8(6) .
C8 C9 C19 C20 -0.1(9) .
C3 N4 C20 C6 1.2(8) .
Ru1 N4 C20 C6 -178.8(5) .
C3 N4 C20 C19 -177.7(5) .
Ru1 N4 C20 C19 2.3(6) .
C5 C6 C20 N4 -1.6(9) .
C7 C6 C20 N4 179.0(6) .
C5 C6 C20 C19 177.3(6) .
C7 C6 C20 C19 -2.1(9) .
N3 C19 C20 N4 0.0(7) .
C9 C19 C20 N4 -179.7(5) .
N3 C19 C20 C6 -179.0(5) .
C9 C19 C20 C6 1.4(9) .
